data_1011234
loop_
_publ_author_name
'Peacock, M A'
'Berry, L G'

_publ_section_title
;
Roentgenographic observations on ore minerals
;
_journal_coden_ASTM UTSGAL
_journal_name_full
;
University of Toronto Studies, Geological Series
;
_journal_page_first 47
_journal_page_last 69
_journal_volume 44
_journal_year 1940
_chemical_compound_source 'from Carinthia, Austria'
_chemical_formula_structural 'Ni (As0.1 Sb0.9) S'
_chemical_formula_sum 'As0.1 Ni S Sb0.9'
_chemical_name_mineral 'Ullmannite (As)'
_chemical_name_systematic
;
Nickel arsenic antimony sulfide (1/0.1/0.9/1)
;
_space_group_IT_number 198
_symmetry_cell_setting cubic
_symmetry_Int_Tables_number 198
_symmetry_space_group_name_Hall 'P 2ac 2ab 3'
_symmetry_space_group_name_H-M 'P 21 3'
_cell_angle_alpha 90
_cell_angle_beta 90
_cell_angle_gamma 90
_cell_formula_units_Z 4
_cell_length_a 5.724(5)
_cell_length_b 5.724
_cell_length_c 5.724
_cell_volume 187.5
_exptl_crystal_density_meas 6.5
_cod_original_formula_sum 'As.1 Ni S Sb.9'
_cod_database_code 1011234

loop_
_symmetry_equiv_pos_as_xyz
x,y,z
y,z,x
z,x,y
1/2+x,1/2-y,-z
1/2+y,1/2-z,-x
1/2+z,1/2-x,-y
-x,1/2+y,1/2-z
-y,1/2+z,1/2-x
-z,1/2+x,1/2-y
1/2-x,-y,1/2+z
1/2-y,-z,1/2+x
1/2-z,-x,1/2+y

loop_
_atom_site_label
_atom_site_type_symbol
_atom_site_symmetry_multiplicity
_atom_site_Wyckoff_symbol
_atom_site_fract_x
_atom_site_fract_y
_atom_site_fract_z
_atom_site_occupancy
_atom_site_attached_hydrogens
_atom_site_calc_flag
Ni1 Ni0 4 a 0. 0. 0. 1. 0 d
As1 As0 4 a 0.63 0.63 0.63 0.1 0 d
Sb1 Sb0 4 a 0.63 0.63 0.63 0.9 0 d
S1 S0 4 a 0.4 0.4 0.4 1. 0 d

loop_
_atom_type_symbol
_atom_type_oxidation_number
Ni0 0.000
As0 0.000
Sb0 0.000
S0 0.000
